data_1511259
loop_
_publ_author_name
'Shi, Y.'
'Liang, J.-K.'
'Yang, J.-L.'
'Zhuang, W.D.'
'Rao, G.-H.'
'Zhang, H.'

_publ_section_title
;
 Crystal structure and vibrational spectra studies of stillwellite
 compounds Nd B Si O5
;
_journal_name_full 'Journal of Alloys Compd.'
_journal_page_first 163
_journal_page_last 169
_journal_paper_doi 10.1016/S0925-8388(97)00100-X
_journal_volume 259
_journal_year 1997
_chemical_formula_sum 'B Nd O5 Si'
_chemical_name_systematic 'Nd (B Si O5)'
_space_group_IT_number 152
_symmetry_space_group_name_Hall 'P 31 2"'
_symmetry_space_group_name_H-M 'P 31 2 1'
_cell_angle_alpha 90
_cell_angle_beta 90
_cell_angle_gamma 120
_cell_formula_units_Z 3
_cell_length_a 6.8035
_cell_length_b 6.8035
_cell_length_c 6.6487
_cell_volume 266.521
_citation_journal_id_ASTM JALCEU
_cod_data_source_file boron0-1_380.cif
_cod_data_source_block B1Nd1O5Si1
_cod_original_cell_volume 266.5215
_cod_original_formula_sum 'B1 Nd1 O5 Si1'
_cod_database_code 1511259

loop_
_symmetry_equiv_pos_as_xyz
x,y,z
-y,x-y,z+1/3
-x+y,-x,z+2/3
y,x,-z
-x,-x+y,-z+1/3
x-y,-y,-z+2/3

loop_
_atom_site_label
_atom_site_type_symbol
_atom_site_fract_x
_atom_site_fract_y
_atom_site_fract_z
_atom_site_occupancy
_atom_site_U_iso_or_equiv
B1 B+3 0.8723 0 0.3333 1 0.0
O1 O-2 0.3284 0.1387 0.9717 1 0.0
O3 O-2 -0.018 0.0453 0.5555 0.5 0.0
O2 O-2 0.4587 0.8511 0.0004 1 0.0
Si1 Si+4 0.4177 0 0.8333 1 0.0
Nd1 Nd+3 0.4159 0 0.3333 1 0.0
